data_7050968
loop_
_publ_author_name
'Bertolasi, Valerio'
'Pretto, Loretta'
'Gilli, Paola'
'Ferretti, Valeria'
'Gilli, Gastone'

_publ_section_title
;
 Hydrogen-bonded supramolecular structures in co-crystals of ??- or
 ??-diketone enols with 2,6-diaminopyridine or 2,4-diaminopyrimidine
;
_journal_issue 11
_journal_name_full 'New Journal of Chemistry'
_journal_page_first 1559
_journal_paper_doi 10.1039/b205705k
_journal_volume 26
_journal_year 2002
_chemical_formula_moiety '(C5 H5 O2)-, (C4 H7 N4)+, H2 O'
_chemical_formula_sum 'C9 H14 N4 O3'
_chemical_formula_weight 226.24
_chemical_name_systematic
; 
1,3-cyclopentanedionate, 2,6-diaminopyrimidinium, hydrate 
;
_space_group_IT_number 15
_symmetry_cell_setting monoclinic
_symmetry_space_group_name_Hall '-C 2yc'
_symmetry_space_group_name_H-M 'C 1 2/c 1'
_atom_sites_solution_hydrogens difmap
_atom_sites_solution_primary direct
_atom_sites_solution_secondary difmap
_audit_creation_method SHELXL-97
_cell_angle_alpha 90.00
_cell_angle_beta 114.85(2)
_cell_angle_gamma 90.00
_cell_formula_units_Z 8
_cell_length_a 27.780(5)
_cell_length_b 6.912(1)
_cell_length_c 13.005(4)
_cell_measurement_reflns_used 25
_cell_measurement_temperature 296
_cell_measurement_theta_max 13
_cell_measurement_theta_min 9
_cell_volume 2266.0(9)
_computing_cell_refinement 'CAD4 Enraf-Nonius, 1984'
_computing_data_collection 'CAD4 Enraf-Nonius, 1984'
_computing_data_reduction 'MolEN (Fair, Enraf-Nonius, 1990)'
_computing_molecular_graphics 'ORTEP II (Johnson, 1976)'
_computing_publication_material
;
SHELXL-97 (Sheldrick, 1997), PARST (Nardelli, 1983, 1995) 
;
_computing_structure_refinement 'SHELXL-97 (Sheldrick, 1997)'
_computing_structure_solution 'SIR92 (Altomare et al., 1994)'
_diffrn_ambient_temperature 296
_diffrn_measured_fraction_theta_full 0.997
_diffrn_measured_fraction_theta_max 0.997
_diffrn_measurement_device_type 'Enraf-Nonius CAD-4'
_diffrn_measurement_method \w/2\q
_diffrn_radiation_monochromator graphite
_diffrn_radiation_source 'fine-focus sealed tube'
_diffrn_radiation_type MoK\a
_diffrn_radiation_wavelength 0.71073
_diffrn_reflns_av_R_equivalents 0.018
_diffrn_reflns_av_sigmaI/netI 0.0226
_diffrn_reflns_limit_h_max 36
_diffrn_reflns_limit_h_min 0
_diffrn_reflns_limit_k_max 9
_diffrn_reflns_limit_k_min 0
_diffrn_reflns_limit_l_max 15
_diffrn_reflns_limit_l_min -17
_diffrn_reflns_number 2852
_diffrn_reflns_theta_full 27.99
_diffrn_reflns_theta_max 27.99
_diffrn_reflns_theta_min 3.06
_diffrn_standards_decay_% 0
_diffrn_standards_interval_time 120
_diffrn_standards_number 3
_exptl_absorpt_coefficient_mu 0.102
_exptl_absorpt_correction_type none
_exptl_crystal_colour yellow
_exptl_crystal_density_diffrn 1.326
_exptl_crystal_density_method 'not measured'
_exptl_crystal_description irregular
_exptl_crystal_F_000 960
_exptl_crystal_size_max 0.52
_exptl_crystal_size_mid 0.45
_exptl_crystal_size_min 0.14
_refine_diff_density_max 0.385
_refine_diff_density_min -0.263
_refine_diff_density_rms 0.041
_refine_ls_extinction_method none
_refine_ls_goodness_of_fit_ref 1.060
_refine_ls_hydrogen_treatment refall
_refine_ls_matrix_type full
_refine_ls_number_parameters 201
_refine_ls_number_reflns 2726
_refine_ls_number_restraints 0
_refine_ls_restrained_S_all 1.060
_refine_ls_R_factor_all 0.0681
_refine_ls_R_factor_gt 0.0453
_refine_ls_shift/su_max 0.000
_refine_ls_shift/su_mean 0.000
_refine_ls_structure_factor_coef Fsqd
_refine_ls_weighting_details 'calc w=1/[\s^2^(Fo^2^)+(0.0679P)^2^+0.7151P] where P=(Fo^2^+2Fc^2^)/3'
_refine_ls_weighting_scheme calc
_refine_ls_wR_factor_gt 0.1217
_refine_ls_wR_factor_ref 0.1311
_reflns_number_gt 1967
_reflns_number_total 2726
_reflns_threshold_expression I>2sigma(I)
_cod_data_source_file b205705k.txt
_cod_data_source_block (2)
_cod_original_cell_volume 2265.9(9)
_cod_original_sg_symbol_H-M 'C 2/c'
_cod_database_code 7050968

loop_
_symmetry_equiv_pos_as_xyz
'x, y, z'
'-x, y, -z+1/2'
'x+1/2, y+1/2, z'
'-x+1/2, y+1/2, -z+1/2'
'-x, -y, -z'
'x, -y, z-1/2'
'-x+1/2, -y+1/2, -z'
'x+1/2, -y+1/2, z-1/2'

loop_
_atom_site_label
_atom_site_type_symbol
_atom_site_fract_x
_atom_site_fract_y
_atom_site_fract_z
_atom_site_U_iso_or_equiv
_atom_site_adp_type
_atom_site_occupancy
_atom_site_symmetry_multiplicity
_atom_site_calc_flag
_atom_site_refinement_flags
_atom_site_disorder_assembly
_atom_site_disorder_group
O1 O 0.16722(4) 0.0609(2) 0.01684(11) 0.0584(4) Uani 1 1 d . . .
O2 O 0.35275(4) 0.0552(2) 0.20546(10) 0.0583(4) Uani 1 1 d . . .
O3 O 0.38447(6) -0.2350(3) 0.10087(14) 0.0695(4) Uani 1 1 d . . .
C1 C 0.21471(6) 0.1063(2) 0.07836(13) 0.0415(4) Uani 1 1 d . . .
C2 C 0.26054(6) 0.0127(3) 0.09015(13) 0.0416(4) Uani 1 1 d . . .
C3 C 0.30511(6) 0.1042(3) 0.17008(13) 0.0417(4) Uani 1 1 d . . .
N1 N 0.07730(6) 0.1829(2) 0.03503(12) 0.0482(4) Uani 1 1 d . . .
N2 N -0.00425(5) 0.28802(19) -0.10632(10) 0.0381(3) Uani 1 1 d . . .
N3 N 0.06810(6) 0.2434(3) -0.14513(15) 0.0597(4) Uani 1 1 d . . .
N4 N -0.07574(6) 0.3272(2) -0.06604(14) 0.0477(3) Uani 1 1 d . . .
C4 C 0.28820(8) 0.2821(3) 0.2130(2) 0.0609(5) Uani 1 1 d . . .
C5 C 0.22817(7) 0.2800(3) 0.15443(18) 0.0561(5) Uani 1 1 d . . .
C6 C 0.04658(6) 0.2395(2) -0.07183(13) 0.0416(4) Uani 1 1 d . . .
C7 C -0.02548(6) 0.2814(2) -0.03117(13) 0.0385(3) Uani 1 1 d . . .
C8 C 0.00613(8) 0.2265(3) 0.08417(15) 0.0493(4) Uani 1 1 d . . .
C9 C 0.05698(7) 0.1787(3) 0.11227(15) 0.0510(4) Uani 1 1 d . . .
H2 H 0.2607(8) -0.109(3) 0.0491(17) 0.063(6) Uiso 1 1 d . . .
H401 H 0.3019(10) 0.271(3) 0.296(2) 0.085(8) Uiso 1 1 d . . .
H402 H 0.3023(10) 0.393(4) 0.191(2) 0.077(7) Uiso 1 1 d . . .
H501 H 0.2130(9) 0.264(3) 0.206(2) 0.066(6) Uiso 1 1 d . . .
H502 H 0.2142(10) 0.397(4) 0.111(2) 0.087(8) Uiso 1 1 d . . .
H1 H 0.1139(9) 0.143(3) 0.0551(18) 0.071(6) Uiso 1 1 d . . .
H31 H 0.0466(10) 0.284(3) -0.225(2) 0.078(7) Uiso 1 1 d . . .
H32 H 0.0996(10) 0.225(3) -0.1222(19) 0.066(6) Uiso 1 1 d . . .
H41 H -0.0911(8) 0.324(3) -0.0196(18) 0.059(6) Uiso 1 1 d . . .
H42 H -0.0958(8) 0.363(3) -0.1407(18) 0.055(5) Uiso 1 1 d . . .
H8 H -0.0120(9) 0.228(3) 0.1248(19) 0.066(6) Uiso 1 1 d . . .
H9 H 0.0808(8) 0.145(3) 0.1885(18) 0.065(6) Uiso 1 1 d . . .
H301 H 0.3707(10) -0.157(5) 0.134(2) 0.100(9) Uiso 1 1 d . . .
H302 H 0.3586(12) -0.314(4) 0.062(3) 0.098(9) Uiso 1 1 d . . .

loop_
_atom_site_aniso_label
_atom_site_aniso_U_11
_atom_site_aniso_U_22
_atom_site_aniso_U_33
_atom_site_aniso_U_23
_atom_site_aniso_U_13
_atom_site_aniso_U_12
O1 0.0320(6) 0.0678(9) 0.0643(7) -0.0072(6) 0.0094(5) 0.0027(5)
O2 0.0314(6) 0.0827(10) 0.0595(7) -0.0194(6) 0.0179(5) -0.0029(6)
O3 0.0599(9) 0.0805(11) 0.0826(10) -0.0279(8) 0.0442(8) -0.0118(8)
C1 0.0352(7) 0.0472(9) 0.0410(7) 0.0013(6) 0.0150(6) 0.0005(6)
C2 0.0374(8) 0.0431(9) 0.0434(8) -0.0059(7) 0.0161(6) 0.0005(6)
C3 0.0353(7) 0.0531(9) 0.0405(7) -0.0065(7) 0.0195(6) -0.0044(6)
N1 0.0371(7) 0.0495(8) 0.0481(8) -0.0002(6) 0.0082(6) 0.0044(6)
N2 0.0316(6) 0.0389(7) 0.0415(6) 0.0035(5) 0.0130(5) 0.0001(5)
N3 0.0336(7) 0.0859(13) 0.0619(10) 0.0097(9) 0.0222(7) 0.0076(8)
N4 0.0416(7) 0.0552(9) 0.0515(8) 0.0017(7) 0.0248(7) 0.0021(6)
C4 0.0488(10) 0.0642(13) 0.0687(13) -0.0277(10) 0.0237(9) -0.0070(9)
C5 0.0475(10) 0.0597(12) 0.0629(11) -0.0131(9) 0.0251(9) 0.0062(8)
C6 0.0341(7) 0.0370(8) 0.0465(8) 0.0008(6) 0.0100(6) 0.0005(6)
C7 0.0413(8) 0.0309(7) 0.0425(8) -0.0024(6) 0.0169(6) -0.0025(6)
C8 0.0633(11) 0.0446(9) 0.0426(8) -0.0013(7) 0.0247(8) -0.0023(8)
C9 0.0520(10) 0.0458(9) 0.0390(8) -0.0003(7) 0.0034(7) 0.0019(7)

loop_
_atom_type_symbol
_atom_type_description
_atom_type_scat_dispersion_real
_atom_type_scat_dispersion_imag
_atom_type_scat_source
O O 0.0106 0.0060 'International Tables Vol C Tables 4.2.6.8 and 6.1.1.4'
C C 0.0033 0.0016 'International Tables Vol C Tables 4.2.6.8 and 6.1.1.4'
N N 0.0061 0.0033 'International Tables Vol C Tables 4.2.6.8 and 6.1.1.4'
H H 0.0000 0.0000 'International Tables Vol C Tables 4.2.6.8 and 6.1.1.4'

loop_
_geom_angle_atom_site_label_1
_geom_angle_atom_site_label_2
_geom_angle_atom_site_label_3
_geom_angle
_geom_angle_site_symmetry_1
_geom_angle_site_symmetry_3
_geom_angle_publ_flag
H301 O3 H302 104(3) . . ?
O1 C1 C2 128.64(16) . . ?
O1 C1 C5 121.47(15) . . ?
C2 C1 C5 109.88(14) . . ?
C1 C2 C3 111.13(15) . . ?
C1 C2 H2 123.2(11) . . ?
C3 C2 H2 125.6(11) . . ?
O2 C3 C2 128.61(16) . . ?
O2 C3 C4 122.10(15) . . ?
C2 C3 C4 109.29(14) . . ?
C9 N1 C6 119.62(15) . . ?
C9 N1 H1 120.7(13) . . ?
C6 N1 H1 119.7(13) . . ?
C6 N2 C7 118.41(13) . . ?
C6 N3 H31 120.0(14) . . ?
C6 N3 H32 118.6(16) . . ?
H31 N3 H32 121(2) . . ?
C7 N4 H41 120.8(14) . . ?
C7 N4 H42 120.7(12) . . ?
H41 N4 H42 118.5(19) . . ?
C3 C4 C5 104.77(15) . . ?
C3 C4 H401 107.8(15) . . ?
C5 C4 H401 112.8(16) . . ?
C3 C4 H402 108.0(14) . . ?
C5 C4 H402 111.0(14) . . ?
H401 C4 H402 112(2) . . ?
C1 C5 C4 104.84(14) . . ?
C1 C5 H501 108.4(14) . . ?
C4 C5 H501 111.9(14) . . ?
C1 C5 H502 110.7(15) . . ?
C4 C5 H502 111.7(15) . . ?
H501 C5 H502 109(2) . . ?
N3 C6 N2 119.26(15) . . ?
N3 C6 N1 117.87(15) . . ?
N2 C6 N1 122.86(15) . . ?
N4 C7 N2 118.10(14) . . ?
N4 C7 C8 121.32(15) . . ?
N2 C7 C8 120.58(15) . . ?
C9 C8 C7 117.47(17) . . ?
C9 C8 H8 130.5(14) . . ?
C7 C8 H8 112.0(15) . . ?
C8 C9 N1 121.04(16) . . ?
C8 C9 H9 121.9(12) . . ?
N1 C9 H9 117.0(12) . . ?

loop_
_geom_bond_atom_site_label_1
_geom_bond_atom_site_label_2
_geom_bond_distance
_geom_bond_site_symmetry_2
_geom_bond_publ_flag
O1 C1 1.2618(18) . ?
O2 C3 1.2514(18) . ?
O3 H301 0.87(3) . ?
O3 H302 0.87(3) . ?
C1 C2 1.378(2) . ?
C1 C5 1.500(2) . ?
C2 C3 1.390(2) . ?
C2 H2 1.00(2) . ?
C3 C4 1.505(2) . ?
N1 C9 1.344(2) . ?
N1 C6 1.348(2) . ?
N1 H1 0.98(2) . ?
N2 C6 1.3322(19) . ?
N2 C7 1.338(2) . ?
N3 C6 1.321(2) . ?
N3 H31 0.99(3) . ?
N3 H32 0.81(2) . ?
N4 C7 1.313(2) . ?
N4 H41 0.87(2) . ?
N4 H42 0.93(2) . ?
C4 C5 1.514(3) . ?
C4 H401 0.98(3) . ?
C4 H402 0.96(3) . ?
C5 H501 0.94(2) . ?
C5 H502 0.97(3) . ?
C7 C8 1.435(2) . ?
C8 C9 1.343(3) . ?
C8 H8 0.87(2) . ?
C9 H9 0.96(2) . ?

loop_
_cod_related_entry_id
_cod_related_entry_database
_cod_related_entry_code
1 ChemSpider 30652852
